data_4131327
loop_
_publ_author_name
'Stevens, Tyler E.'
'Smoll, Karena A.'
'Goldberg, Karen I.'

_publ_section_title
;
 Direct Formation of Carbon(sp<sup>3</sup>)-Heteroatom Bonds from
 Rh<sup>III</sup> To Produce Methyl Iodide, Thioethers, and Alkylamines.
;
_journal_issue 23
_journal_name_full 'Journal of the American Chemical Society'
_journal_page_first 7725
_journal_page_last 7728
_journal_paper_doi 10.1021/jacs.7b04169
_journal_volume 139
_journal_year 2017
_chemical_formula_moiety 'C43 H35 Br I O P2 Rh'
_chemical_formula_sum 'C43 H35 Br I O P2 Rh'
_chemical_formula_weight 939.37
_chemical_name_common tes_017
_chemical_name_systematic
;
 tes_017
;
_space_group_IT_number 15
_space_group_name_Hall '-C 2yc'
_space_group_name_H-M_alt 'C 1 2/c 1'
_symmetry_cell_setting monoclinic
_symmetry_Int_Tables_number 15
_symmetry_space_group_name_Hall '-C 2yc'
_symmetry_space_group_name_H-M 'C 1 2/c 1'
_atom_sites_solution_hydrogens geom
_atom_sites_solution_primary direct
_atom_sites_solution_secondary difmap
_audit_conform_dict_location ftp://ftp.iucr.org/pub/cif_core.dic
_audit_conform_dict_name cif_core.dic
_audit_conform_dict_version 2.4
_audit_creation_date 2014-10-31T14:05:32-00:00
_audit_creation_method 'WinGX routine CIF_UPDATE'
_cell_angle_alpha 90
_cell_angle_beta 94.445(4)
_cell_angle_gamma 90
_cell_formula_units_Z 4
_cell_length_a 12.6322(10)
_cell_length_b 14.7078(14)
_cell_length_c 19.7418(18)
_cell_measurement_reflns_used 386
_cell_measurement_temperature 100(2)
_cell_measurement_theta_max 20
_cell_measurement_theta_min 3
_cell_volume 3656.8(6)
_computing_cell_refinement 'SAINT (Bruker, 2007)'
_computing_data_collection 'APEX2 (Bruker, 2007)'
_computing_data_reduction 'SAINT (Bruker, 2007)'
_computing_molecular_graphics 'ORTEP-3 for Windows (Farrugia, 1997)'
_computing_publication_material 'SHELXL-97 (Sheldrick, 1997)'
_computing_structure_refinement 'SHELXL-97 (Sheldrick, 2008)'
_computing_structure_solution 'SHELXS97 (Sheldrick, 1997)'
_diffrn_ambient_temperature 100(2)
_diffrn_measured_fraction_theta_full 1
_diffrn_measured_fraction_theta_max 0.999
_diffrn_measurement_device_type 'Bruker APEXII CCD area-detector'
_diffrn_measurement_method '\f and \w scans'
_diffrn_radiation_monochromator graphite
_diffrn_radiation_type MoK\a
_diffrn_radiation_wavelength 0.71073
_diffrn_reflns_av_R_equivalents 0.1074
_diffrn_reflns_av_unetI/netI 0.0365
_diffrn_reflns_limit_h_max 16
_diffrn_reflns_limit_h_min -16
_diffrn_reflns_limit_k_max 19
_diffrn_reflns_limit_k_min -19
_diffrn_reflns_limit_l_max 26
_diffrn_reflns_limit_l_min -26
_diffrn_reflns_number 143174
_diffrn_reflns_theta_full 25
_diffrn_reflns_theta_max 28.34
_diffrn_reflns_theta_min 2.07
_diffrn_source 'fine-focus sealed tube'
_exptl_absorpt_coefficient_mu 2.526
_exptl_absorpt_correction_T_max 0.9281
_exptl_absorpt_correction_T_min 0.8235
_exptl_absorpt_correction_type multi-scan
_exptl_absorpt_process_details '(SADABS; Bruker, 2007)'
_exptl_crystal_colour orange
_exptl_crystal_density_diffrn 1.706
_exptl_crystal_density_method 'not measured'
_exptl_crystal_description prism
_exptl_crystal_F_000 1856
_exptl_crystal_size_max 0.08
_exptl_crystal_size_mid 0.03
_exptl_crystal_size_min 0.03
_refine_diff_density_max 0.472
_refine_diff_density_min -0.641
_refine_diff_density_rms 0.105
_refine_ls_extinction_method none
_refine_ls_goodness_of_fit_ref 1.02
_refine_ls_hydrogen_treatment constr
_refine_ls_matrix_type full
_refine_ls_number_parameters 228
_refine_ls_number_reflns 4550
_refine_ls_number_restraints 0
_refine_ls_restrained_S_all 1.02
_refine_ls_R_factor_all 0.0485
_refine_ls_R_factor_gt 0.0287
_refine_ls_shift/su_max 0.006
_refine_ls_shift/su_mean 0
_refine_ls_structure_factor_coef Fsqd
_refine_ls_weighting_details 'calc w=1/[\s^2^(Fo^2^)+(0.0210P)^2^+8.1869P] where P=(Fo^2^+2Fc^2^)/3'
_refine_ls_weighting_scheme calc
_refine_ls_wR_factor_gt 0.0547
_refine_ls_wR_factor_ref 0.0605
_reflns_number_gt 3468
_reflns_number_total 4550
_reflns_threshold_expression >2\s(I)
_cod_data_source_file ja7b04169_si_002.cif
_cod_data_source_block tes_017
_cod_original_sg_symbol_H-M 'C 2/c'
_cod_database_code 4131327

loop_
_symmetry_equiv_pos_as_xyz
'x, y, z'
'-x, y, -z+1/2'
'x+1/2, y+1/2, z'
'-x+1/2, y+1/2, -z+1/2'
'-x, -y, -z'
'x, -y, z-1/2'
'-x+1/2, -y+1/2, -z'
'x+1/2, -y+1/2, z-1/2'

loop_
_atom_site_label
_atom_site_type_symbol
_atom_site_fract_x
_atom_site_fract_y
_atom_site_fract_z
_atom_site_U_iso_or_equiv
_atom_site_adp_type
_atom_site_occupancy
_atom_site_symmetry_multiplicity
_atom_site_calc_flag
_atom_site_refinement_flags
C1 C 0.5 0.3375(3) 0.25 0.0160(8) Uani 1 2 d S
C2 C 0.5594(2) 0.38702(19) 0.20643(14) 0.0196(6) Uani 1 1 d .
H2 H 0.6003 0.3555 0.1756 0.023 Uiso 1 1 calc R
C3 C 0.5604(2) 0.48161(19) 0.20688(15) 0.0214(6) Uani 1 1 d .
H3 H 0.6031 0.5133 0.1771 0.026 Uiso 1 1 calc R
C4 C 0.5 0.5303(3) 0.25 0.0203(9) Uani 1 2 d S
C5 C 0.5 0.6337(3) 0.25 0.0277(10) Uani 1 2 d S
H5A H 0.4612 0.6559 0.2083 0.042 Uiso 0.5 1 calc PR
H5B H 0.5733 0.6559 0.2521 0.042 Uiso 0.5 1 calc PR
H5C H 0.4655 0.6559 0.2896 0.042 Uiso 0.5 1 calc PR
C6 C 0.6390(2) 0.12851(18) 0.11180(13) 0.0157(6) Uani 1 1 d .
C7 C 0.7025(2) 0.19181(18) 0.08253(13) 0.0179(6) Uani 1 1 d .
H7 H 0.6739 0.2494 0.0691 0.021 Uiso 1 1 calc R
C8 C 0.8074(2) 0.1718(2) 0.07263(14) 0.0223(6) Uani 1 1 d .
H8 H 0.8498 0.2156 0.0519 0.027 Uiso 1 1 calc R
C9 C 0.8504(2) 0.0901(2) 0.09228(14) 0.0250(7) Uani 1 1 d .
H9 H 0.9224 0.0769 0.0852 0.03 Uiso 1 1 calc R
C10 C 0.7885(2) 0.0262(2) 0.12268(15) 0.0272(7) Uani 1 1 d .
H10 H 0.8184 -0.0303 0.1376 0.033 Uiso 1 1 calc R
C11 C 0.6828(2) 0.0450(2) 0.13118(15) 0.0228(6) Uani 1 1 d .
H11 H 0.6399 0.0003 0.1505 0.027 Uiso 1 1 calc R
C12 C 0.4503(2) 0.22192(18) 0.06060(14) 0.0167(6) Uani 1 1 d .
C13 C 0.3925(2) 0.30098(19) 0.06872(14) 0.0202(6) Uani 1 1 d .
H13 H 0.3826 0.3231 0.113 0.024 Uiso 1 1 calc R
C14 C 0.3493(2) 0.3476(2) 0.01201(15) 0.0261(7) Uani 1 1 d .
H14 H 0.3105 0.4021 0.0176 0.031 Uiso 1 1 calc R
C15 C 0.3624(2) 0.3155(2) -0.05218(15) 0.0265(7) Uani 1 1 d .
H15 H 0.332 0.3475 -0.0907 0.032 Uiso 1 1 calc R
C16 C 0.4198(2) 0.2364(2) -0.06089(14) 0.0235(7) Uani 1 1 d .
H16 H 0.4283 0.2141 -0.1053 0.028 Uiso 1 1 calc R
C17 C 0.4646(2) 0.1902(2) -0.00464(14) 0.0205(6) Uani 1 1 d .
H17 H 0.5052 0.1368 -0.0105 0.025 Uiso 1 1 calc R
C18 C 0.4370(2) 0.05209(18) 0.13556(13) 0.0161(6) Uani 1 1 d .
C19 C 0.3743(2) 0.01568(19) 0.08096(14) 0.0193(6) Uani 1 1 d .
H19 H 0.3679 0.047 0.0388 0.023 Uiso 1 1 calc R
C20 C 0.3212(2) -0.0660(2) 0.08782(14) 0.0227(6) Uani 1 1 d .
H20 H 0.2778 -0.0898 0.0505 0.027 Uiso 1 1 calc R
C21 C 0.3311(2) -0.1129(2) 0.14844(15) 0.0235(6) Uani 1 1 d .
H21 H 0.2955 -0.1694 0.1522 0.028 Uiso 1 1 calc R
C22 C 0.3923(2) -0.07873(19) 0.20391(15) 0.0207(6) Uani 1 1 d .
H22 H 0.3988 -0.1104 0.246 0.025 Uiso 1 1 calc R
C23 C 0.4437(2) 0.00325(18) 0.19584(13) 0.0163(6) Uani 1 1 d .
O1 O 0.5 0.04763(17) 0.25 0.0191(6) Uani 1 2 d S
P1 P 0.50703(5) 0.16140(5) 0.13497(3) 0.01421(15) Uani 1 1 d .
Br1 Br 0.6978(7) 0.2010(8) 0.2744(6) 0.0150(4) Uani 0.5 1 d P
I1 I 0.7102(4) 0.2058(5) 0.2732(4) 0.0150(4) Uani 0.5 1 d P
Rh1 Rh 0.5 0.20058(2) 0.25 0.01170(7) Uani 1 2 d S

loop_
_atom_site_aniso_label
_atom_site_aniso_U_11
_atom_site_aniso_U_22
_atom_site_aniso_U_33
_atom_site_aniso_U_23
_atom_site_aniso_U_13
_atom_site_aniso_U_12
C1 0.0135(19) 0.016(2) 0.0176(19) 0 -0.0029(15) 0
C2 0.0192(15) 0.0192(15) 0.0207(15) 0.0008(12) 0.0032(11) 0.0025(12)
C3 0.0198(15) 0.0182(15) 0.0260(16) 0.0031(12) 0.0008(12) -0.0043(12)
C4 0.016(2) 0.018(2) 0.026(2) 0 -0.0082(16) 0
C5 0.029(2) 0.017(2) 0.036(3) 0 -0.0033(19) 0
C6 0.0169(14) 0.0188(14) 0.0111(13) -0.0028(11) -0.0007(10) -0.0002(11)
C7 0.0197(14) 0.0192(15) 0.0145(13) -0.0018(11) -0.0010(11) 0.0016(11)
C8 0.0196(15) 0.0310(17) 0.0163(14) -0.0044(12) 0.0015(11) -0.0060(13)
C9 0.0168(15) 0.0363(19) 0.0218(15) -0.0113(13) 0.0000(12) 0.0036(13)
C10 0.0242(16) 0.0275(17) 0.0294(17) -0.0031(14) -0.0010(13) 0.0084(13)
C11 0.0203(16) 0.0211(16) 0.0276(16) 0.0024(12) 0.0049(12) 0.0016(12)
C12 0.0122(13) 0.0194(15) 0.0182(14) 0.0039(11) -0.0013(10) -0.0002(10)
C13 0.0200(15) 0.0208(15) 0.0189(14) 0.0016(12) -0.0027(11) -0.0012(12)
C14 0.0248(17) 0.0240(17) 0.0284(17) 0.0052(13) -0.0062(13) 0.0039(13)
C15 0.0249(17) 0.0312(18) 0.0219(16) 0.0105(13) -0.0075(12) -0.0066(13)
C16 0.0221(16) 0.0337(18) 0.0142(14) 0.0027(12) -0.0011(11) -0.0055(13)
C17 0.0172(14) 0.0262(16) 0.0181(14) -0.0002(12) 0.0014(11) 0.0013(12)
C18 0.0150(14) 0.0157(14) 0.0176(14) -0.0019(11) 0.0010(11) 0.0011(11)
C19 0.0162(14) 0.0233(15) 0.0181(14) -0.0044(12) -0.0001(11) 0.0013(12)
C20 0.0209(16) 0.0249(16) 0.0220(15) -0.0107(13) -0.0006(12) -0.0062(12)
C21 0.0187(15) 0.0200(15) 0.0323(17) -0.0079(13) 0.0055(12) -0.0047(12)
C22 0.0207(15) 0.0183(15) 0.0234(15) -0.0005(12) 0.0039(11) -0.0012(12)
C23 0.0164(14) 0.0145(14) 0.0173(14) -0.0038(11) -0.0020(11) 0.0015(11)
O1 0.0284(16) 0.0104(14) 0.0170(14) 0 -0.0086(11) 0
P1 0.0136(3) 0.0149(3) 0.0139(3) -0.0003(3) -0.0007(3) 0.0006(3)
Br1 0.0113(11) 0.0185(7) 0.0151(2) 0.0013(3) -0.0001(7) -0.0008(7)
I1 0.0113(11) 0.0185(7) 0.0151(2) 0.0013(3) -0.0001(7) -0.0008(7)
Rh1 0.01161(15) 0.01161(14) 0.01162(14) 0 -0.00077(10) 0

loop_
_atom_type_symbol
_atom_type_description
_atom_type_scat_dispersion_real
_atom_type_scat_dispersion_imag
_atom_type_scat_source
C C 0.0033 0.0016 'International Tables Vol C Tables 4.2.6.8 and 6.1.1.4'
H H 0 0 'International Tables Vol C Tables 4.2.6.8 and 6.1.1.4'
O O 0.0106 0.006 'International Tables Vol C Tables 4.2.6.8 and 6.1.1.4'
P P 0.1023 0.0942 'International Tables Vol C Tables 4.2.6.8 and 6.1.1.4'
Br Br -0.2901 2.4595 'International Tables Vol C Tables 4.2.6.8 and 6.1.1.4'
I I -0.4742 1.8119 'International Tables Vol C Tables 4.2.6.8 and 6.1.1.4'
Rh Rh -1.1178 0.9187 'International Tables Vol C Tables 4.2.6.8 and 6.1.1.4'

loop_
_geom_angle_atom_site_label_1
_geom_angle_atom_site_label_2
_geom_angle_atom_site_label_3
_geom_angle
_geom_angle_site_symmetry_1
_geom_angle_site_symmetry_3
C2 C1 C2 116.8(4) 2_655 .
C2 C1 Rh1 121.58(18) 2_655 .
C2 C1 Rh1 121.58(18) . .
C1 C2 C3 121.7(3) . .
C1 C2 H2 119.2 . .
C3 C2 H2 119.2 . .
C4 C3 C2 121.0(3) . .
C4 C3 H3 119.5 . .
C2 C3 H3 119.5 . .
C3 C4 C3 117.7(4) 2_655 .
C3 C4 C5 121.13(18) 2_655 .
C3 C4 C5 121.13(18) . .
C4 C5 H5A 109.5 . .
C4 C5 H5B 109.5 . .
H5A C5 H5B 109.5 . .
C4 C5 H5C 109.5 . .
H5A C5 H5C 109.5 . .
H5B C5 H5C 109.5 . .
C7 C6 C11 118.6(3) . .
C7 C6 P1 119.7(2) . .
C11 C6 P1 121.1(2) . .
C6 C7 C8 120.5(3) . .
C6 C7 H7 119.8 . .
C8 C7 H7 119.8 . .
C9 C8 C7 120.8(3) . .
C9 C8 H8 119.6 . .
C7 C8 H8 119.6 . .
C8 C9 C10 119.6(3) . .
C8 C9 H9 120.2 . .
C10 C9 H9 120.2 . .
C11 C10 C9 119.9(3) . .
C11 C10 H10 120.1 . .
C9 C10 H10 120.1 . .
C10 C11 C6 120.7(3) . .
C10 C11 H11 119.7 . .
C6 C11 H11 119.7 . .
C13 C12 C17 119.6(2) . .
C13 C12 P1 119.7(2) . .
C17 C12 P1 120.7(2) . .
C14 C13 C12 119.9(3) . .
C14 C13 H13 120.1 . .
C12 C13 H13 120.1 . .
C15 C14 C13 120.4(3) . .
C15 C14 H14 119.8 . .
C13 C14 H14 119.8 . .
C14 C15 C16 120.2(3) . .
C14 C15 H15 119.9 . .
C16 C15 H15 119.9 . .
C17 C16 C15 119.8(3) . .
C17 C16 H16 120.1 . .
C15 C16 H16 120.1 . .
C16 C17 C12 120.1(3) . .
C16 C17 H17 119.9 . .
C12 C17 H17 119.9 . .
C23 C18 C19 117.3(2) . .
C23 C18 P1 117.5(2) . .
C19 C18 P1 125.2(2) . .
C20 C19 C18 120.5(3) . .
C20 C19 H19 119.8 . .
C18 C19 H19 119.8 . .
C21 C20 C19 120.4(3) . .
C21 C20 H20 119.8 . .
C19 C20 H20 119.8 . .
C20 C21 C22 120.8(3) . .
C20 C21 H21 119.6 . .
C22 C21 H21 119.6 . .
C23 C22 C21 117.6(3) . .
C23 C22 H22 121.2 . .
C21 C22 H22 121.2 . .
C22 C23 C18 123.5(2) . .
C22 C23 O1 122.2(2) . .
C18 C23 O1 114.1(2) . .
C23 O1 C23 124.4(3) . 2_655
C23 O1 Rh1 117.81(14) . .
C23 O1 Rh1 117.81(14) 2_655 .
C12 P1 C6 103.76(12) . .
C12 P1 C18 105.92(12) . .
C6 P1 C18 102.67(12) . .
C12 P1 Rh1 128.22(9) . .
C6 P1 Rh1 114.20(8) . .
C18 P1 Rh1 98.87(9) . .
C1 Rh1 O1 180 . .
C1 Rh1 P1 104.186(18) . 2_655
O1 Rh1 P1 75.814(18) . 2_655
C1 Rh1 P1 104.186(18) . .
O1 Rh1 P1 75.814(18) . .
P1 Rh1 P1 151.63(4) 2_655 .
C1 Rh1 Br1 89.9(3) . 2_655
O1 Rh1 Br1 90.1(3) . 2_655
P1 Rh1 Br1 94.3(3) 2_655 2_655
P1 Rh1 Br1 85.8(2) . 2_655
C1 Rh1 Br1 89.9(3) . .
O1 Rh1 Br1 90.1(3) . .
P1 Rh1 Br1 85.8(2) 2_655 .
P1 Rh1 Br1 94.3(3) . .
Br1 Rh1 Br1 179.7(5) 2_655 .
C1 Rh1 I1 88.36(16) . 2_655
O1 Rh1 I1 91.64(16) . 2_655
P1 Rh1 I1 93.51(16) 2_655 2_655
P1 Rh1 I1 87.29(15) . 2_655
Br1 Rh1 I1 1.9(4) 2_655 2_655
Br1 Rh1 I1 177.9(3) . 2_655
C1 Rh1 I1 88.36(16) . .
O1 Rh1 I1 91.64(16) . .
P1 Rh1 I1 87.29(15) 2_655 .
P1 Rh1 I1 93.51(16) . .
Br1 Rh1 I1 177.9(3) 2_655 .
Br1 Rh1 I1 1.9(4) . .
I1 Rh1 I1 176.7(3) 2_655 .

loop_
_geom_bond_atom_site_label_1
_geom_bond_atom_site_label_2
_geom_bond_distance
_geom_bond_site_symmetry_2
C1 C2 1.390(3) 2_655
C1 C2 1.390(3) .
C1 Rh1 2.014(4) .
C2 C3 1.391(4) .
C2 H2 0.95 .
C3 C4 1.386(3) .
C3 H3 0.95 .
C4 C3 1.386(3) 2_655
C4 C5 1.520(5) .
C5 H5A 0.98 .
C5 H5B 0.98 .
C5 H5C 0.98 .
C6 C7 1.384(4) .
C6 C11 1.388(4) .
C6 P1 1.828(3) .
C7 C8 1.386(4) .
C7 H7 0.95 .
C8 C9 1.364(4) .
C8 H8 0.95 .
C9 C10 1.388(4) .
C9 H9 0.95 .
C10 C11 1.386(4) .
C10 H10 0.95 .
C11 H11 0.95 .
C12 C13 1.389(4) .
C12 C17 1.395(4) .
C12 P1 1.816(3) .
C13 C14 1.388(4) .
C13 H13 0.95 .
C14 C15 1.374(4) .
C14 H14 0.95 .
C15 C16 1.388(4) .
C15 H15 0.95 .
C16 C17 1.385(4) .
C16 H16 0.95 .
C17 H17 0.95 .
C18 C23 1.387(4) .
C18 C19 1.394(4) .
C18 P1 1.836(3) .
C19 C20 1.388(4) .
C19 H19 0.95 .
C20 C21 1.378(4) .
C20 H20 0.95 .
C21 C22 1.385(4) .
C21 H21 0.95 .
C22 C23 1.384(4) .
C22 H22 0.95 .
C23 O1 1.399(3) .
O1 C23 1.399(3) 2_655
O1 Rh1 2.250(2) .
P1 Rh1 2.3513(7) .
Br1 Rh1 2.508(9) .
I1 Rh1 2.660(5) .
Rh1 P1 2.3513(7) 2_655
Rh1 Br1 2.508(9) 2_655
Rh1 I1 2.660(5) 2_655
